data_4128295
loop_
_publ_author_name
'Xing, Pengyao'
'Li, Yongxin'
'Xue, Shixin'
'Fiona Phua, Soo Zeng'
'Ding, Chendi'
'Chen, Hongzhong'
'Zhao, Yanli'

_publ_section_title
;
 Occurrence of Chiral Nanostructures Induced by Multiple Hydrogen Bonds.
;
_journal_issue 25
_journal_name_full 'Journal of the American Chemical Society'
_journal_page_first 9946
_journal_page_last 9954
_journal_paper_doi 10.1021/jacs.9b03502
_journal_volume 141
_journal_year 2019
_chemical_formula_sum 'C21 H18 N6'
_chemical_formula_weight 354.41
_space_group_crystal_system triclinic
_space_group_IT_number 2
_space_group_name_Hall '-P 1'
_space_group_name_H-M_alt 'P -1'
_symmetry_space_group_name_Hall '-P 1'
_symmetry_space_group_name_H-M 'P -1'
_atom_sites_solution_hydrogens geom
_atom_sites_solution_primary dual
_cell_angle_alpha 112.963(3)
_cell_angle_beta 96.270(3)
_cell_angle_gamma 103.206(3)
_cell_formula_units_Z 16
_cell_length_a 11.7863(14)
_cell_length_b 24.768(3)
_cell_length_c 28.259(3)
_cell_measurement_reflns_used 9543
_cell_measurement_temperature 100.(2)
_cell_measurement_theta_max 24.8686
_cell_measurement_theta_min 2.2784
_cell_volume 7211.6(15)
_computing_cell_refinement 'SAINT V8.38A (Bruker AXS Inc., 2017)'
_computing_data_collection 'APEX3 (Bruker AXS Inc., 2018)'
_computing_data_reduction 'SAINT V8.38A (Bruker AXS Inc., 2017)'
_computing_molecular_graphics 'XP (Bruker AXS Inc., 2018)'
_computing_publication_material 'APEX3 (Bruker AXS Inc., 2018)'
_computing_structure_refinement 'SHELXL-2017/1 (Sheldrick, 2017)'
_computing_structure_solution 'XT, VERSION 2014/5'
_diffrn_ambient_temperature 100.(2)
_diffrn_detector_area_resol_mean 7.4074
_diffrn_measured_fraction_theta_full 0.992
_diffrn_measured_fraction_theta_max 0.992
_diffrn_measurement_device_type 'Photon II CPADs detector'
_diffrn_measurement_method 'phi and omega scans'
_diffrn_radiation_monochromator 'Multilayer Mirror'
_diffrn_radiation_type MoK\a
_diffrn_radiation_wavelength 0.71073
_diffrn_reflns_av_R_equivalents 0.1113
_diffrn_reflns_av_unetI/netI 0.2443
_diffrn_reflns_limit_h_max 14
_diffrn_reflns_limit_h_min -14
_diffrn_reflns_limit_k_max 24
_diffrn_reflns_limit_k_min -29
_diffrn_reflns_limit_l_max 33
_diffrn_reflns_limit_l_min -33
_diffrn_reflns_number 53843
_diffrn_reflns_theta_full 25.16
_diffrn_reflns_theta_max 25.16
_diffrn_reflns_theta_min 2.18
_diffrn_source 'Incoatec microfocus source'
_diffrn_source_type 'Bruker D8 Quest'
_exptl_absorpt_coefficient_mu 0.082
_exptl_absorpt_correction_T_max 1.00
_exptl_absorpt_correction_T_min 0.82
_exptl_absorpt_correction_type multi-scan
_exptl_absorpt_process_details
;
SADABS-2016/2 - Bruker AXS area detector scaling and absorption correction
;
_exptl_crystal_colour colourless
_exptl_crystal_density_diffrn 1.306
_exptl_crystal_density_method 'not measured'
_exptl_crystal_description plate
_exptl_crystal_F_000 2976
_exptl_crystal_size_max 0.200
_exptl_crystal_size_mid 0.120
_exptl_crystal_size_min 0.040
_refine_diff_density_max 0.529
_refine_diff_density_min -0.558
_refine_ls_extinction_method none
_refine_ls_goodness_of_fit_ref 1.329
_refine_ls_hydrogen_treatment constr
_refine_ls_matrix_type full
_refine_ls_number_parameters 1658
_refine_ls_number_reflns 25333
_refine_ls_number_restraints 4392
_refine_ls_restrained_S_all 1.316
_refine_ls_R_factor_all 0.3552
_refine_ls_R_factor_gt 0.1506
_refine_ls_shift/su_max 0.055
_refine_ls_shift/su_mean 0.005
_refine_ls_structure_factor_coef Fsqd
_refine_ls_weighting_details 'w=1/[\s^2^(Fo^2^)+(0.1000P)^2^+0.1092P] where P=(Fo^2^+2Fc^2^)/3'
_refine_ls_weighting_scheme calc
_refine_ls_wR_factor_gt 0.3029
_refine_ls_wR_factor_ref 0.3853
_reflns_number_gt 7856
_reflns_number_total 25333
_reflns_threshold_expression 'I > 2\s(I)'
_cod_data_source_file ja9b03502_si_003.cif
_cod_data_source_block zhao291m
_cod_depositor_comments
;
The following automatic conversions were performed:

'_exptl_absorpt_correction_type' value 'Multi-Scan' changed to
'multi-scan' according to
/home/data/users/saulius/crontab/automatic-downloads/current/ACS/lib/dictionaries/cif_core.dic
dictionary named 'cif_core.dic' version 2.4.2 from 2011-04-26.

Automatic conversion script
Id: cif_fix_values 4973 2017-02-22 13:04:09Z antanas 
;
_cod_database_code 4128295

loop_
_space_group_symop_operation_xyz
'x, y, z'
'-x, -y, -z'

loop_
_atom_site_type_symbol
_atom_site_label
_atom_site_fract_x
_atom_site_fract_y
_atom_site_fract_z
_atom_site_U_iso_or_equiv
_atom_site_adp_type
_atom_site_calc_flag
_atom_site_refinement_flags_adp
_atom_site_refinement_flags_posn
_atom_site_occupancy
C C1 0.1373(11) 0.9202(7) 0.1412(5) 0.055(3) Uani d U . 1
C C2 0.3256(11) 0.9214(7) 0.1468(5) 0.060(3) Uani d U . 1
C C3 0.1993(11) 0.8554(7) 0.1651(5) 0.057(3) Uani d U . 1
C C4 0.2366(8) 0.7751(5) 0.1944(3) 0.066(3) Uani d U G 1
C C5 0.3590(8) 0.7972(3) 0.2154(3) 0.064(3) Uani d U G 1
H H5 0.401475 0.838209 0.223182 0.077 Uiso calc U R 1
C C6 0.4192(6) 0.7591(5) 0.2252(3) 0.075(3) Uani d U G 1
H H6 0.502853 0.77418 0.239579 0.09 Uiso calc U R 1
C C7 0.3571(9) 0.6990(4) 0.2139(4) 0.083(4) Uani d U G 1
H H7 0.398211 0.67305 0.220509 0.1 Uiso calc U R 1
C C8 0.2347(9) 0.6770(4) 0.1928(4) 0.095(4) Uani d U G 1
H H8 0.19219 0.635947 0.185042 0.114 Uiso calc U R 1
C C9 0.1745(6) 0.7150(5) 0.1830(3) 0.075(3) Uani d U G 1
H H9 0.09081 0.699975 0.168643 0.091 Uiso calc U R 1
C C10 0.0472(7) 0.9890(4) 0.1144(3) 0.059(3) Uani d U G 1
C C11 0.1207(6) 1.0007(4) 0.0820(3) 0.068(3) Uani d U G 1
H H11 0.173648 0.976957 0.070644 0.082 Uiso calc U R 1
C C12 0.1167(7) 1.0470(4) 0.0664(3) 0.077(3) Uani d U G 1
H H12 0.166914 1.05499 0.044302 0.092 Uiso calc U R 1
C C13 0.0392(8) 1.0817(4) 0.0831(3) 0.070(3) Uani d U G 1
H H13 0.036456 1.113425 0.072375 0.084 Uiso calc U R 1
C C14 -0.0343(7) 1.0701(4) 0.1154(3) 0.073(3) Uani d U G 1
H H14 -0.08727 1.093827 0.12679 0.088 Uiso calc U R 1
C C15 -0.0303(6) 1.0238(4) 0.1310(3) 0.062(3) Uani d U G 1
H H15 -0.080538 1.015794 0.153132 0.075 Uiso calc U R 1
C C16 0.4811(8) 0.9866(4) 0.1219(3) 0.069(3) Uani d U G 1
C C17 0.5766(8) 0.9808(4) 0.0974(4) 0.068(3) Uani d U G 1
H H17 0.612558 0.94969 0.095728 0.082 Uiso calc U R 1
C C18 0.6194(7) 1.0207(5) 0.0755(3) 0.081(4) Uani d U G 1
H H18 0.684703 1.016719 0.058732 0.097 Uiso calc U R 1
C C19 0.5668(9) 1.0662(4) 0.0780(4) 0.084(4) Uani d U G 1
H H19 0.596083 1.093458 0.06294 0.101 Uiso calc U R 1
C C20 0.4713(8) 1.0720(4) 0.1024(4) 0.086(4) Uani d U G 1
H H20 0.435318 1.103172 0.104143 0.103 Uiso calc U R 1
C C21 0.4284(7) 1.0322(5) 0.1244(3) 0.078(3) Uani d U G 1
H H21 0.363171 1.036144 0.141138 0.094 Uiso calc U R 1
C C22 0.7771(10) 0.8229(7) 0.1146(5) 0.052(3) Uani d U . 1
C C23 0.5881(10) 0.8215(7) 0.1157(5) 0.055(3) Uani d U . 1
C C24 0.7360(10) 0.9044(7) 0.1681(5) 0.055(3) Uani d U . 1
C C25 0.7031(7) 0.9936(4) 0.2369(3) 0.066(3) Uani d U G 1
C C26 0.7120(7) 1.0517(5) 0.2396(3) 0.078(3) Uani d U G 1
H H26 0.767018 1.068656 0.22319 0.093 Uiso calc U R 1
C C27 0.6404(9) 1.0851(4) 0.2662(4) 0.092(4) Uani d U G 1
H H27 0.646488 1.124805 0.267972 0.111 Uiso calc U R 1
C C28 0.5599(8) 1.0604(5) 0.2901(3) 0.090(4) Uani d U G 1
H H28 0.510936 1.083147 0.308276 0.109 Uiso calc U R 1
C C29 0.5509(7) 1.0023(5) 0.2874(3) 0.084(4) Uani d U G 1
H H29 0.495911 0.985341 0.303799 0.101 Uiso calc U R 1
C C30 0.6225(8) 0.9689(4) 0.2608(3) 0.077(3) Uani d U G 1
H H30 0.61644 0.929191 0.259018 0.093 Uiso calc U R 1
C C31 0.8507(6) 0.7351(3) 0.0591(3) 0.052(3) Uani d U G 1
C C32 0.9509(5) 0.7269(3) 0.0388(3) 0.056(3) Uani d U G 1
H H32 1.023131 0.759726 0.052165 0.067 Uiso calc U R 1
C C33 0.9455(5) 0.6707(4) -0.0011(3) 0.055(3) Uani d U G 1
H H33 1.013968 0.665072 -0.014961 0.066 Uiso calc U R 1
C C34 0.8398(7) 0.6226(3) -0.0207(3) 0.060(3) Uani d U G 1
H H34 0.836064 0.58419 -0.047935 0.073 Uiso calc U R 1
C C35 0.7395(5) 0.6308(3) -0.0004(3) 0.053(3) Uani d U G 1
H H35 0.667321 0.597961 -0.013784 0.064 Uiso calc U R 1
C C36 0.7450(5) 0.6870(4) 0.0395(3) 0.059(3) Uani d U G 1
H H36 0.676482 0.692615 0.053342 0.071 Uiso calc U R 1
C C37 0.4084(6) 0.7307(3) 0.0594(3) 0.055(3) Uani d U G 1
C C38 0.4564(5) 0.7036(4) 0.0165(3) 0.047(3) Uani d U G 1
H H38 0.530911 0.725204 0.013421 0.056 Uiso calc U R 1
C C39 0.3955(6) 0.6448(4) -0.0220(2) 0.054(3) Uani d U G 1
H H39 0.428372 0.626311 -0.05133 0.065 Uiso calc U R 1
C C40 0.2865(6) 0.6132(3) -0.0175(3) 0.058(3) Uani d U G 1
H H40 0.244909 0.573077 -0.043813 0.07 Uiso calc U R 1
C C41 0.2385(5) 0.6403(4) 0.0254(3) 0.059(3) Uani d U G 1
H H41 0.163983 0.618735 0.028455 0.071 Uiso calc U R 1
C C42 0.2994(6) 0.6991(4) 0.0639(3) 0.061(3) Uani d U G 1
H H42 0.266521 0.717628 0.093207 0.073 Uiso calc U R 1
C C43 0.5947(11) 0.4332(7) 0.1527(5) 0.059(3) Uani d U . 1
C C44 0.7923(11) 0.4406(7) 0.1604(5) 0.060(3) Uani d U . 1
C C45 0.6689(11) 0.3649(7) 0.1730(5) 0.061(3) Uani d U . 1
C C46 0.7307(8) 0.2845(5) 0.1963(4) 0.072(3) Uani d U G 1
C C47 0.8452(9) 0.3174(4) 0.2272(4) 0.082(3) Uani d U G 1
H H47 0.871347 0.36088 0.240452 0.098 Uiso calc U R 1
C C48 0.9214(6) 0.2867(5) 0.2387(3) 0.084(4) Uani d U G 1
H H48 0.9996 0.309173 0.259822 0.101 Uiso calc U R 1
C C49 0.8831(9) 0.2231(5) 0.2193(4) 0.091(4) Uani d U G 1
H H49 0.935132 0.202127 0.227165 0.109 Uiso calc U R 1
C C50 0.7686(9) 0.1902(4) 0.1884(4) 0.087(4) Uani d U G 1
H H50 0.742411 0.146787 0.175138 0.104 Uiso calc U R 1
C C51 0.6924(6) 0.2210(5) 0.1769(3) 0.086(3) Uani d U G 1
H H51 0.614156 0.198494 0.155767 0.104 Uiso calc U R 1
C C52 0.4920(7) 0.4942(4) 0.1215(3) 0.060(3) Uani d U G 1
C C53 0.5627(6) 0.5071(4) 0.0887(3) 0.066(3) Uani d U G 1
H H53 0.624334 0.48835 0.080635 0.079 Uiso calc U R 1
C C54 0.5432(7) 0.5473(4) 0.0678(3) 0.072(3) Uani d U G 1
H H54 0.591466 0.556104 0.045384 0.086 Uiso calc U R 1
C C55 0.4530(8) 0.5747(4) 0.0797(3) 0.077(3) Uani d U G 1
H H55 0.439622 0.602192 0.065339 0.092 Uiso calc U R 1
C C56 0.3823(6) 0.5618(4) 0.1124(3) 0.074(3) Uani d U G 1
H H56 0.320643 0.580527 0.120546 0.088 Uiso calc U R 1
C C57 0.4018(6) 0.5216(4) 0.1334(3) 0.067(3) Uani d U G 1
H H57 0.353509 0.512773 0.155797 0.081 Uiso calc U R 1
C C58 0.9351(7) 0.5051(4) 0.1319(3) 0.062(3) Uani d U G 1
C C59 1.0198(7) 0.4951(4) 0.1015(3) 0.064(3) Uani d U G 1
H H59 1.059831 0.465655 0.100815 0.077 Uiso calc U R 1
C C60 1.0458(7) 0.5281(5) 0.0719(3) 0.079(3) Uani d U G 1
H H60 1.103656 0.52124 0.051128 0.095 Uiso calc U R 1
C C61 0.9872(8) 0.5711(4) 0.0729(3) 0.080(3) Uani d U G 1
H H61 1.004957 0.593671 0.052715 0.097 Uiso calc U R 1
C C62 0.9025(8) 0.5811(4) 0.1033(4) 0.075(3) Uani d U G 1
H H62 0.862432 0.610516 0.103989 0.09 Uiso calc U R 1
C C63 0.8765(6) 0.5481(4) 0.1329(3) 0.071(3) Uani d U G 1
H H63 0.818604 0.554931 0.153676 0.085 Uiso calc U R 1
C C64 0.2346(11) 0.3268(7) 0.1218(5) 0.055(3) Uani d U . 1
C C65 0.0420(10) 0.3293(7) 0.1261(5) 0.050(3) Uani d U . 1
C C66 0.2008(11) 0.4124(7) 0.1805(5) 0.056(3) Uani d U . 1
C C67 0.1758(8) 0.4991(5) 0.2487(3) 0.075(3) Uani d U G 1
C C68 0.1824(7) 0.5552(5) 0.2474(3) 0.084(3) Uani d U G 1
H H68 0.236009 0.570049 0.229443 0.101 Uiso calc U R 1
C C69 0.1106(9) 0.5896(4) 0.2724(4) 0.097(4) Uani d U G 1
H H69 0.115122 0.627979 0.271523 0.116 Uiso calc U R 1
C C70 0.0322(8) 0.5679(5) 0.2987(4) 0.098(4) Uani d U G 1
H H70 -0.016923 0.591402 0.315815 0.118 Uiso calc U R 1
C C71 0.0255(8) 0.5117(5) 0.3000(3) 0.105(4) Uani d U G 1
H H71 -0.028082 0.496894 0.318027 0.126 Uiso calc U R 1
C C72 0.0973(9) 0.4773(4) 0.2750(4) 0.101(4) Uani d U G 1
H H72 0.092803 0.438963 0.275946 0.122 Uiso calc U R 1
C C73 0.2938(7) 0.2404(3) 0.0652(3) 0.052(3) Uani d U G 1
C C74 0.3933(5) 0.2192(4) 0.0613(3) 0.064(3) Uani d U G 1
H H74 0.468204 0.244461 0.08458 0.077 Uiso calc U R 1
C C75 0.3833(6) 0.1609(4) 0.0235(3) 0.073(3) Uani d U G 1
H H75 0.451336 0.146325 0.020863 0.087 Uiso calc U R 1
C C76 0.2737(7) 0.1238(3) -0.0105(3) 0.069(3) Uani d U G 1
H H76 0.266868 0.084006 -0.036357 0.082 Uiso calc U R 1
C C77 0.1742(5) 0.1451(4) -0.0066(3) 0.064(3) Uani d U G 1
H H77 0.099268 0.119822 -0.02986 0.077 Uiso calc U R 1
C C78 0.1842(5) 0.2034(4) 0.0312(3) 0.054(3) Uani d U G 1
H H78 0.116134 0.217958 0.033856 0.065 Uiso calc U R 1
C C79 -0.1416(6) 0.2484(3) 0.0732(3) 0.048(3) Uani d U G 1
C C80 -0.1066(6) 0.1974(4) 0.0700(3) 0.062(3) Uani d U G 1
H H80 -0.037966 0.20225 0.093997 0.074 Uiso calc U R 1
C C81 -0.1720(7) 0.1394(3) 0.0316(3) 0.062(3) Uani d U G 1
H H81 -0.14807 0.104495 0.029428 0.075 Uiso calc U R 1
C C82 -0.2724(7) 0.1323(3) -0.0036(3) 0.063(3) Uani d U G 1
H H82 -0.317137 0.092609 -0.029769 0.075 Uiso calc U R 1
C C83 -0.3075(6) 0.1833(4) -0.0004(3) 0.070(3) Uani d U G 1
H H83 -0.376102 0.178476 -0.024399 0.084 Uiso calc U R 1
C C84 -0.2421(7) 0.2414(3) 0.0380(3) 0.058(3) Uani d U G 1
H H84 -0.266 0.276231 0.04017 0.07 Uiso calc U R 1
C C85 0.6727(10) 0.2047(7) 0.3809(5) 0.055(3) Uani d U . 1
C C86 0.4823(10) 0.2076(6) 0.3812(5) 0.053(3) Uani d U . 1
C C87 0.5776(11) 0.2356(7) 0.3280(5) 0.060(3) Uani d U . 1
C C88 0.4675(7) 0.2514(5) 0.2550(3) 0.071(3) Uani d U G 1
C C89 0.4389(9) 0.3036(4) 0.2573(3) 0.091(4) Uani d U G 1
H H89 0.49227 0.343136 0.279662 0.109 Uiso calc U R 1
C C90 0.3321(10) 0.2980(4) 0.2270(4) 0.096(4) Uani d U G 1
H H90 0.312495 0.333726 0.228518 0.115 Uiso calc U R 1
C C91 0.2540(7) 0.2402(6) 0.1943(4) 0.102(4) Uani d U G 1
H H91 0.180966 0.236359 0.17352 0.122 Uiso calc U R 1
C C92 0.2826(9) 0.1879(4) 0.1920(3) 0.107(4) Uani d U G 1
H H92 0.22921 0.1484 0.169667 0.128 Uiso calc U R 1
C C93 0.3894(10) 0.1935(4) 0.2224(4) 0.085(3) Uani d U G 1
H H93 0.408985 0.157809 0.220812 0.101 Uiso calc U R 1
C C94 0.8005(7) 0.1743(4) 0.4362(3) 0.057(3) Uani d U G 1
C C95 0.9216(6) 0.1864(4) 0.4556(3) 0.060(3) Uani d U G 1
H H95 0.979335 0.205404 0.441549 0.071 Uiso calc U R 1
C C96 0.9581(5) 0.1706(4) 0.4956(3) 0.065(3) Uani d U G 1
H H96 1.04081 0.178853 0.508921 0.078 Uiso calc U R 1
C C97 0.8736(8) 0.1428(4) 0.5162(3) 0.065(3) Uani d U G 1
H H97 0.898524 0.132015 0.543598 0.078 Uiso calc U R 1
C C98 0.7525(7) 0.1307(4) 0.4968(3) 0.064(3) Uani d U G 1
H H98 0.694763 0.111728 0.510904 0.076 Uiso calc U R 1
C C99 0.7160(5) 0.1465(4) 0.4568(3) 0.061(3) Uani d U G 1
H H99 0.633285 0.138279 0.443532 0.073 Uiso calc U R 1
C C100 0.3602(7) 0.1737(4) 0.4371(3) 0.053(3) Uani d U G 1
C C101 0.4504(5) 0.1868(4) 0.4795(3) 0.062(3) Uani d U G 1
H H101 0.528781 0.211094 0.483217 0.074 Uiso calc U R 1
C C102 0.4257(6) 0.1645(4) 0.5166(3) 0.067(3) Uani d U G 1
H H102 0.48729 0.173514 0.545613 0.08 Uiso calc U R 1
C C103 0.3110(7) 0.1290(4) 0.5112(3) 0.060(3) Uani d U G 1
H H103 0.294113 0.113788 0.536536 0.072 Uiso calc U R 1
C C104 0.2209(5) 0.1159(3) 0.4687(3) 0.053(3) Uani d U G 1
H H104 0.142425 0.091643 0.465063 0.064 Uiso calc U R 1
C C105 0.2455(6) 0.1382(4) 0.4317(3) 0.055(3) Uani d U G 1
H H105 0.183913 0.129222 0.402666 0.066 Uiso calc U R 1
C C106 0.1895(12) 0.2770(8) 0.3500(5) 0.064(3) Uani d U . 1
C C107 0.0447(12) 0.1874(8) 0.3301(5) 0.063(3) Uani d U . 1
C C108 -0.0005(12) 0.2797(8) 0.3548(5) 0.067(3) Uani d U . 1
C C109 -0.0671(10) 0.3727(4) 0.3834(4) 0.083(3) Uani d U G 1
C C110 0.0400(8) 0.4161(5) 0.4151(4) 0.099(4) Uani d U G 1
H H110 0.105491 0.403116 0.424487 0.119 Uiso calc U R 1
C C111 0.0514(7) 0.4783(5) 0.4331(4) 0.109(4) Uani d U G 1
H H111 0.124619 0.5079 0.454813 0.131 Uiso calc U R 1
C C112 -0.0444(10) 0.4972(4) 0.4195(4) 0.098(4) Uani d U G 1
H H112 -0.03662 0.539777 0.431765 0.117 Uiso calc U R 1
C C113 -0.1515(8) 0.4539(5) 0.3877(4) 0.095(4) Uani d U G 1
H H113 -0.216987 0.466871 0.378389 0.114 Uiso calc U R 1
C C114 -0.1629(7) 0.3917(5) 0.3697(3) 0.086(4) Uani d U G 1
H H114 -0.236117 0.362087 0.348062 0.103 Uiso calc U R 1
C C115 0.3640(9) 0.3672(4) 0.3749(4) 0.088(3) Uani d U G 1
C C116 0.3105(7) 0.4107(6) 0.3721(4) 0.103(4) Uani d U G 1
H H116 0.230871 0.397977 0.35247 0.124 Uiso calc U R 1
C C117 0.3735(10) 0.4727(5) 0.3979(5) 0.116(4) Uani d U G 1
H H117 0.336937 0.502469 0.395963 0.139 Uiso calc U R 1
C C118 0.4900(10) 0.4913(4) 0.4266(4) 0.110(4) Uani d U G 1
H H118 0.533073 0.533738 0.444277 0.132 Uiso calc U R 1
C C119 0.5435(7) 0.4478(6) 0.4295(4) 0.099(4) Uani d U G 1
H H119 0.623145 0.460515 0.4491 0.119 Uiso calc U R 1
C C120 0.4805(10) 0.3857(5) 0.4036(4) 0.089(4) Uani d U G 1
H H120 0.517081 0.356022 0.405608 0.107 Uiso calc U R 1
C C121 0.0629(8) 0.0844(4) 0.2992(3) 0.070(3) Uani d U G 1
C C122 0.1650(8) 0.0944(4) 0.2796(4) 0.076(3) Uani d U G 1
H H122 0.194778 0.131728 0.27673 0.091 Uiso calc U R 1
C C123 0.2236(6) 0.0496(5) 0.2642(3) 0.087(4) Uani d U G 1
H H123 0.293414 0.056443 0.250822 0.104 Uiso calc U R 1
C C124 0.1801(8) -0.0050(4) 0.2684(3) 0.090(4) Uani d U G 1
H H124 0.220143 -0.035597 0.257886 0.108 Uiso calc U R 1
C C125 0.0780(9) -0.0150(4) 0.2880(3) 0.085(3) Uani d U G 1
H H125 0.048235 -0.052353 0.290857 0.101 Uiso calc U R 1
C C126 0.0194(6) 0.0297(5) 0.3034(3) 0.074(3) Uani d U G 1
H H126 -0.050403 0.022932 0.316765 0.089 Uiso calc U R 1
C C127 0.0894(12) 0.2898(7) 0.6248(6) 0.067(3) Uani d U . 1
C C128 -0.1028(11) 0.2853(7) 0.6180(6) 0.067(3) Uani d U . 1
C C129 -0.0166(12) 0.2597(7) 0.6752(6) 0.068(3) Uani d U . 1
C C130 0.0870(7) 0.2464(6) 0.7506(3) 0.082(3) Uani d U G 1
C C131 0.1570(10) 0.3069(5) 0.7801(4) 0.107(4) Uani d U G 1
H H131 0.130337 0.339446 0.777864 0.129 Uiso calc U R 1
C C132 0.2660(9) 0.3198(4) 0.8128(4) 0.105(4) Uani d U G 1
H H132 0.313864 0.361178 0.833025 0.126 Uiso calc U R 1
C C133 0.3050(7) 0.2722(6) 0.8161(4) 0.099(4) Uani d U G 1
H H133 0.379497 0.281047 0.838489 0.119 Uiso calc U R 1
C C134 0.2350(10) 0.2117(5) 0.7866(4) 0.099(4) Uani d U G 1
H H134 0.261604 0.179184 0.788791 0.119 Uiso calc U R 1
C C135 0.1259(9) 0.1988(4) 0.7538(4) 0.104(4) Uani d U G 1
H H135 0.078077 0.157452 0.733629 0.125 Uiso calc U R 1
C C136 0.2189(8) 0.3246(5) 0.5697(3) 0.072(3) Uani d U G 1
C C137 0.1813(7) 0.3725(4) 0.5664(3) 0.083(3) Uani d U G 1
H H137 0.136133 0.391571 0.590096 0.1 Uiso calc U R 1
C C138 0.2098(8) 0.3925(4) 0.5283(4) 0.091(4) Uani d U G 1
H H138 0.184037 0.425196 0.526026 0.109 Uiso calc U R 1
C C139 0.2758(8) 0.3645(5) 0.4936(3) 0.080(4) Uani d U G 1
H H139 0.295291 0.378167 0.467558 0.097 Uiso calc U R 1
C C140 0.3135(7) 0.3166(4) 0.4969(3) 0.079(4) Uani d U G 1
H H140 0.358642 0.297512 0.47316 0.095 Uiso calc U R 1
C C141 0.2850(8) 0.2966(4) 0.5350(4) 0.062(3) Uani d U G 1
H H141 0.310739 0.263886 0.53723 0.075 Uiso calc U R 1
C C142 -0.2253(8) 0.3182(4) 0.5573(3) 0.073(3) Uani d U G 1
C C143 -0.3283(7) 0.3362(4) 0.5543(3) 0.075(3) Uani d U G 1
H H143 -0.381253 0.332135 0.57658 0.09 Uiso calc U R 1
C C144 -0.3537(6) 0.3603(4) 0.5188(4) 0.082(3) Uani d U G 1
H H144 -0.424009 0.372602 0.516824 0.099 Uiso calc U R 1
C C145 -0.2761(8) 0.3663(4) 0.4863(3) 0.078(3) Uani d U G 1
H H145 -0.293489 0.382736 0.462018 0.093 Uiso calc U R 1
C C146 -0.1732(7) 0.3483(4) 0.4892(3) 0.080(3) Uani d U G 1
H H146 -0.120211 0.352404 0.466967 0.096 Uiso calc U R 1
C C147 -0.1478(6) 0.3243(4) 0.5247(4) 0.074(3) Uani d U G 1
H H147 -0.077453 0.311937 0.526723 0.089 Uiso calc U R 1
C C148 0.3752(11) 0.2188(8) 0.6546(5) 0.058(3) Uani d U . 1
C C149 0.5599(11) 0.2161(8) 0.6454(5) 0.061(3) Uani d U . 1
C C150 0.5092(12) 0.3000(7) 0.6636(5) 0.068(3) Uani d U . 1
C C151 0.4789(8) 0.4034(5) 0.6938(4) 0.089(3) Uani d U G 1
C C152 0.5033(7) 0.4508(5) 0.6783(3) 0.094(4) Uani d U G 1
H H152 0.563733 0.45414 0.659017 0.113 Uiso calc U R 1
C C153 0.4394(10) 0.4933(5) 0.6909(4) 0.109(4) Uani d U G 1
H H153 0.456102 0.525713 0.680239 0.131 Uiso calc U R 1
C C154 0.3510(9) 0.4884(5) 0.7191(4) 0.100(4) Uani d U G 1
H H154 0.307344 0.51746 0.727668 0.12 Uiso calc U R 1
C C155 0.3266(7) 0.4410(5) 0.7346(3) 0.102(4) Uani d U G 1
H H155 0.266216 0.437633 0.753875 0.122 Uiso calc U R 1
C C156 0.3905(9) 0.3985(4) 0.7220(4) 0.089(4) Uani d U G 1
H H156 0.373846 0.366059 0.732654 0.107 Uiso calc U R 1
C C157 0.2030(8) 0.1239(3) 0.6324(3) 0.067(3) Uani d U G 1
C C158 0.0864(9) 0.1010(5) 0.6028(4) 0.082(4) Uani d U G 1
H H158 0.046801 0.128138 0.597307 0.098 Uiso calc U R 1
C C159 0.0278(6) 0.0384(5) 0.5812(3) 0.089(4) Uani d U G 1
H H159 -0.051907 0.022811 0.560977 0.107 Uiso calc U R 1
C C160 0.0857(9) -0.0013(3) 0.5892(4) 0.090(4) Uani d U G 1
H H160 0.045645 -0.044044 0.574463 0.108 Uiso calc U R 1
C C161 0.2023(9) 0.0216(5) 0.6188(4) 0.092(4) Uani d U G 1
H H161 0.241906 -0.005572 0.624279 0.111 Uiso calc U R 1
C C162 0.2609(6) 0.0841(5) 0.6404(3) 0.075(3) Uani d U G 1
H H162 0.340616 0.099755 0.660608 0.089 Uiso calc U R 1
C C163 0.6318(9) 0.1233(4) 0.6220(4) 0.069(3) Uani d U G 1
C C164 0.5246(7) 0.0770(5) 0.5957(4) 0.080(3) Uani d U G 1
H H164 0.454002 0.087135 0.587728 0.096 Uiso calc U R 1
C C165 0.5206(7) 0.0160(4) 0.5809(3) 0.082(4) Uani d U G 1
H H165 0.447262 -0.015597 0.56292 0.099 Uiso calc U R 1
C C166 0.6238(9) 0.0013(4) 0.5925(4) 0.080(4) Uani d U G 1
H H166 0.621084 -0.040457 0.582452 0.096 Uiso calc U R 1
C C167 0.7311(7) 0.0475(5) 0.6189(4) 0.090(4) Uani d U G 1
H H167 0.801648 0.037414 0.62679 0.109 Uiso calc U R 1
C C168 0.7351(7) 0.1085(4) 0.6336(3) 0.092(4) Uani d U G 1
H H168 0.808391 0.140147 0.651599 0.111 Uiso calc U R 1
N N1 0.1049(9) 0.8720(6) 0.1529(4) 0.059(2) Uani d U . 1
N N2 0.2442(9) 0.9466(5) 0.1371(4) 0.058(3) Uani d U . 1
N N3 0.3117(8) 0.8739(5) 0.1591(4) 0.059(3) Uani d U . 1
N N4 0.1675(9) 0.8075(5) 0.1803(4) 0.067(3) Uani d U . 1
H H4 0.091665 0.796039 0.181129 0.08 Uiso calc U R 1
N N5 0.0458(8) 0.9445(5) 0.1328(4) 0.057(2) Uani d U . 1
H H5A -0.02193 0.929721 0.14002 0.069 Uiso calc U R 1
N N6 0.4409(9) 0.9426(5) 0.1415(4) 0.065(3) Uani d U . 1
H H6A 0.494474 0.927147 0.151168 0.078 Uiso calc U R 1
N N7 0.8193(8) 0.8774(5) 0.1487(4) 0.055(3) Uani d U . 1
N N8 0.6611(8) 0.7881(5) 0.0958(4) 0.054(3) Uani d U . 1
N N9 0.6159(8) 0.8761(5) 0.1537(4) 0.056(3) Uani d U . 1
N N10 0.7742(8) 0.9600(5) 0.2082(4) 0.061(3) Uani d U . 1
H H10 0.851947 0.977685 0.217929 0.073 Uiso calc U R 1
N N11 0.8612(8) 0.7930(5) 0.0986(4) 0.056(3) Uani d U . 1
H H11A 0.934816 0.814184 0.11655 0.067 Uiso calc U R 1
N N12 0.4658(8) 0.7900(5) 0.0988(4) 0.055(3) Uani d U . 1
H H12A 0.418746 0.81022 0.115166 0.066 Uiso calc U R 1
N N13 0.5727(8) 0.3823(6) 0.1627(4) 0.056(2) Uani d U . 1
N N14 0.7048(8) 0.4634(5) 0.1513(4) 0.055(2) Uani d U . 1
N N15 0.7806(8) 0.3899(6) 0.1700(4) 0.059(2) Uani d U . 1
N N16 0.6481(9) 0.3156(6) 0.1842(4) 0.064(3) Uani d U . 1
H H16 0.573118 0.299868 0.184096 0.077 Uiso calc U R 1
N N17 0.5001(8) 0.4515(5) 0.1398(4) 0.057(2) Uani d U . 1
H H17A 0.431954 0.432251 0.143889 0.068 Uiso calc U R 1
N N18 0.9035(8) 0.4638(5) 0.1555(4) 0.064(3) Uani d U . 1
H H18A 0.96122 0.452466 0.16781 0.077 Uiso calc U R 1
N N19 0.2772(8) 0.3839(5) 0.1603(4) 0.058(3) Uani d U . 1
N N20 0.1135(8) 0.2987(5) 0.1065(3) 0.048(2) Uani d U . 1
N N21 0.0802(8) 0.3886(5) 0.1647(4) 0.051(2) Uani d U . 1
N N22 0.2443(9) 0.4672(5) 0.2189(4) 0.065(3) Uani d U . 1
H H22 0.321807 0.484895 0.226255 0.078 Uiso calc U R 1
N N23 0.3120(8) 0.2990(5) 0.1020(4) 0.053(2) Uani d U . 1
H H23 0.387279 0.321471 0.114357 0.064 Uiso calc U R 1
N N24 -0.0772(8) 0.3062(5) 0.1115(3) 0.049(2) Uani d U . 1
H H24 -0.118694 0.330126 0.12796 0.059 Uiso calc U R 1
N N25 0.6789(8) 0.2286(5) 0.3446(4) 0.058(2) Uani d U . 1
N N26 0.5743(8) 0.1945(5) 0.4004(4) 0.055(2) Uani d U . 1
N N27 0.4738(8) 0.2275(5) 0.3433(4) 0.058(2) Uani d U . 1
N N28 0.5757(9) 0.2550(5) 0.2876(4) 0.068(3) Uani d U . 1
H H28A 0.644636 0.270446 0.281577 0.082 Uiso calc U R 1
N N29 0.7710(8) 0.1940(5) 0.3969(4) 0.055(2) Uani d U . 1
H H29A 0.828263 0.200203 0.380403 0.066 Uiso calc U R 1
N N30 0.3787(8) 0.1957(5) 0.3985(4) 0.055(2) Uani d U . 1
H H30A 0.317025 0.202599 0.383894 0.066 Uiso calc U R 1
N N31 -0.0369(9) 0.2194(6) 0.3400(4) 0.068(3) Uani d U . 1
N N32 0.1152(9) 0.3122(5) 0.3595(4) 0.065(3) Uani d U . 1
N N33 0.1617(9) 0.2170(6) 0.3350(4) 0.061(3) Uani d U . 1
N N34 0.0079(9) 0.1296(6) 0.3133(4) 0.066(3) Uani d U . 1
H H34A -0.069562 0.115497 0.309916 0.079 Uiso calc U R 1
N N35 -0.0791(10) 0.3118(6) 0.3653(4) 0.073(3) Uani d U . 1
H H35A -0.152901 0.288918 0.359395 0.088 Uiso calc U R 1
N N36 0.3069(9) 0.3045(6) 0.3530(4) 0.074(3) Uani d U . 1
H H36A 0.35013 0.28 0.33964 0.089 Uiso calc U R 1
N N37 -0.1161(9) 0.2652(5) 0.6551(5) 0.070(3) Uani d U . 1
N N38 -0.0053(9) 0.3014(5) 0.5995(4) 0.068(3) Uani d U . 1
N N39 0.0887(9) 0.2683(5) 0.6597(4) 0.069(3) Uani d U . 1
N N40 -0.0150(9) 0.2439(5) 0.7160(4) 0.072(3) Uani d U . 1
H H40A -0.085103 0.230546 0.722157 0.086 Uiso calc U R 1
N N41 -0.2049(9) 0.2969(5) 0.5955(4) 0.072(3) Uani d U . 1
H H41A -0.267725 0.288918 0.608591 0.087 Uiso calc U R 1
N N42 0.1942(9) 0.3021(5) 0.6087(4) 0.066(3) Uani d U . 1
H H42A 0.254747 0.295453 0.624352 0.08 Uiso calc U R 1
N N43 0.5950(9) 0.2737(6) 0.6528(4) 0.063(3) Uani d U . 1
N N44 0.4473(8) 0.1831(5) 0.6455(4) 0.061(3) Uani d U . 1
N N45 0.3949(8) 0.2764(6) 0.6638(4) 0.059(3) Uani d U . 1
N N46 0.5437(9) 0.3602(6) 0.6758(4) 0.073(3) Uani d U . 1
H H46 0.616 0.374867 0.672202 0.088 Uiso calc U R 1
N N47 0.6435(8) 0.1863(5) 0.6378(4) 0.067(3) Uani d U . 1
H H47A 0.716705 0.209677 0.643542 0.081 Uiso calc U R 1
N N48 0.2559(8) 0.1861(5) 0.6497(4) 0.057(3) Uani d U . 1
H H48A 0.207833 0.209014 0.659252 0.069 Uiso calc U R 1

loop_
_atom_site_aniso_label
_atom_site_aniso_U_11
_atom_site_aniso_U_22
_atom_site_aniso_U_33
_atom_site_aniso_U_12
_atom_site_aniso_U_13
_atom_site_aniso_U_23
C1 0.025(4) 0.075(5) 0.066(5) 0.027(4) -0.003(4) 0.028(4)
C2 0.027(4) 0.081(5) 0.071(5) 0.025(4) 0.007(4) 0.028(4)
C3 0.031(4) 0.079(5) 0.063(5) 0.026(4) 0.002(4) 0.030(4)
C4 0.060(5) 0.085(5) 0.066(5) 0.029(4) 0.018(4) 0.040(4)
C5 0.060(5) 0.083(6) 0.060(5) 0.033(5) 0.017(4) 0.032(4)
C6 0.070(5) 0.092(6) 0.068(5) 0.042(5) 0.018(5) 0.028(5)
C7 0.079(6) 0.097(6) 0.085(6) 0.038(5) 0.028(5) 0.040(5)
C8 0.085(6) 0.102(6) 0.103(6) 0.035(5) 0.034(5) 0.043(5)
C9 0.067(5) 0.092(6) 0.082(5) 0.030(5) 0.034(5) 0.044(5)
C10 0.027(4) 0.080(5) 0.069(5) 0.025(4) 0.010(4) 0.027(4)
C11 0.043(5) 0.090(6) 0.078(5) 0.031(5) 0.019(4) 0.034(4)
C12 0.054(5) 0.087(6) 0.091(6) 0.027(5) 0.026(5) 0.033(5)
C13 0.048(5) 0.090(6) 0.082(5) 0.032(5) 0.022(4) 0.039(5)
C14 0.047(5) 0.088(6) 0.083(6) 0.030(5) 0.020(4) 0.029(5)
C15 0.035(5) 0.085(6) 0.073(5) 0.025(4) 0.013(4) 0.036(4)
C16 0.042(5) 0.084(5) 0.080(5) 0.024(4) 0.015(4) 0.030(4)
C17 0.044(5) 0.081(6) 0.082(5) 0.032(5) 0.023(4) 0.027(4)
C18 0.057(5) 0.090(6) 0.093(6) 0.028(5) 0.025(5) 0.031(5)
C19 0.062(6) 0.092(6) 0.103(6) 0.025(5) 0.030(5) 0.043(5)
C20 0.059(6) 0.093(6) 0.110(6) 0.032(5) 0.024(5) 0.040(5)
C21 0.047(5) 0.086(6) 0.099(6) 0.025(5) 0.019(5) 0.032(5)
C22 0.022(4) 0.083(5) 0.048(5) 0.027(4) 0.011(4) 0.020(4)
C23 0.022(4) 0.086(5) 0.056(5) 0.028(4) 0.007(4) 0.022(4)
C24 0.029(4) 0.086(5) 0.054(5) 0.027(4) 0.008(4) 0.026(4)
C25 0.039(4) 0.086(5) 0.064(5) 0.028(4) 0.015(4) 0.015(4)
C26 0.058(5) 0.089(6) 0.078(5) 0.033(5) 0.022(4) 0.019(5)
C27 0.076(6) 0.092(6) 0.094(6) 0.034(5) 0.021(5) 0.019(5)
C28 0.062(6) 0.096(6) 0.093(6) 0.035(5) 0.020(5) 0.012(5)
C29 0.053(5) 0.099(6) 0.083(5) 0.022(5) 0.022(5) 0.021(5)
C30 0.056(5) 0.091(6) 0.070(5) 0.025(5) 0.021(4) 0.015(5)
C31 0.019(4) 0.090(5) 0.051(4) 0.025(4) 0.015(4) 0.027(4)
C32 0.030(4) 0.088(6) 0.057(5) 0.021(4) 0.019(4) 0.034(4)
C33 0.038(5) 0.084(6) 0.055(5) 0.025(4) 0.018(4) 0.036(4)
C34 0.045(5) 0.085(6) 0.057(5) 0.030(5) 0.015(4) 0.029(4)
C35 0.036(5) 0.075(6) 0.056(5) 0.020(4) 0.011(4) 0.033(4)
C36 0.035(5) 0.088(6) 0.056(5) 0.022(4) 0.017(4) 0.027(4)
C37 0.029(4) 0.081(5) 0.057(5) 0.030(4) 0.008(4) 0.026(4)
C38 0.032(5) 0.073(5) 0.050(5) 0.028(4) 0.011(4) 0.034(4)
C39 0.036(5) 0.089(6) 0.050(5) 0.033(5) 0.014(4) 0.033(4)
C40 0.038(5) 0.083(6) 0.055(5) 0.025(4) 0.013(4) 0.028(4)
C41 0.038(5) 0.090(6) 0.056(5) 0.027(4) 0.027(4) 0.030(4)
C42 0.030(5) 0.090(6) 0.063(5) 0.029(4) 0.023(4) 0.024(4)
C43 0.030(4) 0.090(5) 0.061(5) 0.028(4) 0.010(4) 0.032(4)
C44 0.027(4) 0.095(5) 0.060(5) 0.027(4) 0.011(4) 0.032(4)
C45 0.032(4) 0.090(5) 0.064(5) 0.030(4) 0.012(4) 0.028(4)
C46 0.052(5) 0.103(5) 0.072(5) 0.035(4) 0.026(4) 0.039(4)
C47 0.064(5) 0.113(6) 0.077(5) 0.037(5) 0.026(5) 0.041(5)
C48 0.066(5) 0.117(6) 0.081(6) 0.042(5) 0.021(5) 0.044(5)
C49 0.073(6) 0.122(6) 0.088(6) 0.044(5) 0.027(5) 0.044(5)
C50 0.083(6) 0.108(6) 0.083(6) 0.042(5) 0.023(5) 0.047(5)
C51 0.062(5) 0.111(6) 0.092(6) 0.040(5) 0.029(5) 0.038(5)
C52 0.031(4) 0.081(5) 0.069(5) 0.026(4) 0.010(4) 0.029(4)
C53 0.041(5) 0.082(6) 0.074(5) 0.021(4) 0.017(4) 0.032(4)
C54 0.051(5) 0.090(6) 0.082(5) 0.029(5) 0.008(4) 0.041(4)
C55 0.050(5) 0.099(6) 0.084(6) 0.027(5) 0.005(5) 0.041(5)
C56 0.043(5) 0.098(6) 0.082(6) 0.029(5) 0.007(4) 0.038(5)
C57 0.039(5) 0.092(6) 0.072(5) 0.026(4) 0.015(4) 0.031(4)
C58 0.034(4) 0.087(5) 0.068(5) 0.025(4) 0.008(4) 0.034(4)
C59 0.040(5) 0.086(6) 0.069(5) 0.026(5) 0.018(4) 0.029(4)
C60 0.062(5) 0.094(6) 0.079(5) 0.028(5) 0.020(5) 0.032(5)
C61 0.062(6) 0.102(6) 0.085(5) 0.029(5) 0.019(5) 0.045(5)
C62 0.052(5) 0.099(6) 0.085(6) 0.033(5) 0.019(5) 0.043(5)
C63 0.044(5) 0.090(6) 0.081(5) 0.025(5) 0.019(4) 0.036(4)
C64 0.031(4) 0.088(5) 0.053(5) 0.029(4) 0.014(4) 0.030(4)
C65 0.028(4) 0.084(5) 0.045(4) 0.023(4) 0.018(4) 0.028(4)
C66 0.034(4) 0.091(5) 0.047(4) 0.026(4) 0.019(4) 0.026(4)
C67 0.054(5) 0.087(5) 0.077(5) 0.028(4) 0.019(4) 0.022(4)
C68 0.064(5) 0.091(6) 0.082(6) 0.034(5) 0.010(5) 0.018(5)
C69 0.071(6) 0.102(6) 0.090(6) 0.031(5) 0.016(5) 0.011(5)
C70 0.066(6) 0.103(6) 0.102(6) 0.027(5) 0.027(5) 0.016(5)
C71 0.074(6) 0.111(6) 0.111(6) 0.034(5) 0.041(5) 0.022(5)
C72 0.082(6) 0.106(6) 0.100(6) 0.027(5) 0.048(5) 0.020(5)
C73 0.028(4) 0.086(5) 0.052(4) 0.025(4) 0.024(4) 0.033(4)
C74 0.030(4) 0.092(6) 0.070(5) 0.026(4) 0.024(4) 0.027(4)
C75 0.042(5) 0.095(6) 0.075(5) 0.030(5) 0.025(4) 0.023(5)
C76 0.043(5) 0.089(6) 0.071(5) 0.030(5) 0.018(4) 0.025(4)
C77 0.036(5) 0.090(6) 0.063(5) 0.021(5) 0.021(4) 0.026(4)
C78 0.033(4) 0.085(6) 0.056(5) 0.025(4) 0.018(4) 0.034(4)
C79 0.025(4) 0.078(5) 0.047(4) 0.021(4) 0.014(4) 0.028(4)
C80 0.031(5) 0.081(5) 0.068(5) 0.023(4) 0.002(4) 0.025(4)
C81 0.038(5) 0.079(5) 0.068(5) 0.025(5) 0.009(4) 0.025(4)
C82 0.045(5) 0.078(6) 0.064(5) 0.018(5) 0.002(4) 0.033(5)
C83 0.047(5) 0.085(6) 0.071(5) 0.019(5) 0.000(4) 0.031(5)
C84 0.035(5) 0.079(5) 0.064(5) 0.027(4) 0.010(4) 0.028(4)
C85 0.025(4) 0.085(5) 0.059(5) 0.029(4) 0.015(4) 0.026(4)
C86 0.022(4) 0.086(5) 0.057(4) 0.025(4) 0.014(4) 0.030(4)
C87 0.032(4) 0.097(5) 0.053(4) 0.025(4) 0.019(4) 0.029(4)
C88 0.062(5) 0.102(6) 0.064(5) 0.022(4) 0.025(4) 0.048(4)
C89 0.080(6) 0.114(6) 0.081(6) 0.031(5) 0.022(5) 0.042(5)
C90 0.091(6) 0.117(6) 0.087(6) 0.042(5) 0.023(5) 0.046(5)
C91 0.087(6) 0.121(7) 0.101(6) 0.033(5) 0.018(5) 0.050(5)
C92 0.089(6) 0.121(6) 0.102(6) 0.021(5) 0.010(5) 0.047(5)
C93 0.070(6) 0.111(6) 0.074(5) 0.023(5) 0.013(5) 0.044(5)
C94 0.029(4) 0.085(5) 0.062(5) 0.027(4) 0.014(4) 0.029(4)
C95 0.034(4) 0.079(6) 0.064(5) 0.021(4) 0.009(4) 0.027(4)
C96 0.034(5) 0.084(6) 0.072(5) 0.032(5) 0.006(4) 0.023(4)
C97 0.045(5) 0.081(6) 0.070(5) 0.028(5) 0.003(4) 0.031(4)
C98 0.043(5) 0.081(6) 0.074(5) 0.025(5) 0.017(4) 0.036(4)
C99 0.037(5) 0.080(6) 0.072(5) 0.030(4) 0.013(4) 0.031(4)
C100 0.028(4) 0.077(5) 0.056(4) 0.026(4) 0.016(4) 0.023(4)
C101 0.038(5) 0.083(6) 0.062(5) 0.028(4) 0.019(4) 0.020(4)
C102 0.050(5) 0.086(6) 0.063(5) 0.029(5) 0.011(4) 0.025(4)
C103 0.048(5) 0.081(6) 0.053(5) 0.029(5) 0.016(4) 0.025(4)
C104 0.042(5) 0.073(6) 0.051(5) 0.030(4) 0.026(4) 0.022(4)
C105 0.037(5) 0.079(6) 0.056(5) 0.027(4) 0.018(4) 0.028(4)
C106 0.041(4) 0.086(5) 0.071(5) 0.034(4) 0.023(4) 0.030(4)
C107 0.042(4) 0.090(5) 0.063(5) 0.037(4) 0.015(4) 0.027(4)
C108 0.042(4) 0.085(5) 0.076(5) 0.030(4) 0.024(4) 0.027(4)
C109 0.051(5) 0.092(5) 0.101(5) 0.028(4) 0.027(5) 0.030(5)
C110 0.062(5) 0.099(6) 0.121(6) 0.035(5) 0.022(5) 0.023(5)
C111 0.076(6) 0.102(6) 0.133(6) 0.033(5) 0.023(5) 0.028(5)
C112 0.076(6) 0.095(6) 0.121(6) 0.030(5) 0.021(5) 0.042(5)
C113 0.070(6) 0.103(6) 0.110(6) 0.031(5) 0.030(5) 0.037(5)
C114 0.059(5) 0.096(6) 0.102(6) 0.035(5) 0.027(5) 0.031(5)
C115 0.059(5) 0.095(5) 0.107(5) 0.029(4) 0.023(5) 0.036(5)
C116 0.074(6) 0.097(6) 0.128(6) 0.033(5) 0.015(5) 0.035(5)
C117 0.084(6) 0.104(6) 0.144(7) 0.037(5) 0.016(5) 0.035(5)
C118 0.079(6) 0.098(6) 0.140(6) 0.025(5) 0.020(5) 0.041(5)
C119 0.068(6) 0.093(6) 0.125(6) 0.033(5) 0.019(5) 0.031(5)
C120 0.067(6) 0.092(6) 0.110(6) 0.031(5) 0.020(5) 0.041(5)
C121 0.051(5) 0.088(5) 0.064(5) 0.036(4) 0.011(4) 0.015(4)
C122 0.058(5) 0.093(6) 0.073(5) 0.036(5) 0.015(4) 0.023(5)
C123 0.072(6) 0.102(6) 0.075(5) 0.039(5) 0.015(5) 0.017(5)
C124 0.070(6) 0.093(6) 0.085(6) 0.040(5) 0.006(5) 0.010(5)
C125 0.071(6) 0.094(6) 0.078(6) 0.035(5) 0.005(5) 0.023(5)
C126 0.055(5) 0.090(6) 0.070(5) 0.036(5) 0.000(4) 0.024(5)
C127 0.034(4) 0.073(5) 0.074(5) 0.028(4) 0.020(4) 0.003(4)
C128 0.033(4) 0.074(5) 0.074(5) 0.028(4) 0.015(4) 0.004(4)
C129 0.040(4) 0.073(5) 0.071(5) 0.023(4) 0.014(4) 0.006(4)
C130 0.064(5) 0.093(6) 0.079(5) 0.032(5) 0.015(4) 0.022(4)
C131 0.086(6) 0.107(6) 0.115(6) 0.030(5) -0.003(5) 0.039(5)
C132 0.091(6) 0.108(6) 0.109(6) 0.029(5) 0.007(5) 0.043(5)
C133 0.090(6) 0.111(7) 0.098(6) 0.041(5) 0.021(5) 0.042(5)
C134 0.100(6) 0.111(6) 0.088(6) 0.037(5) 0.008(5) 0.043(5)
C135 0.093(6) 0.106(6) 0.097(6) 0.028(5) 0.016(5) 0.030(5)
C136 0.041(5) 0.083(5) 0.082(5) 0.033(4) 0.020(4) 0.018(4)
C137 0.055(5) 0.087(6) 0.096(6) 0.030(5) 0.024(5) 0.020(5)
C138 0.065(6) 0.092(6) 0.110(6) 0.035(5) 0.027(5) 0.029(5)
C139 0.068(6) 0.087(6) 0.097(6) 0.027(5) 0.031(5) 0.044(5)
C140 0.055(5) 0.086(6) 0.095(6) 0.029(5) 0.032(5) 0.029(5)
C141 0.050(5) 0.076(6) 0.070(5) 0.036(5) 0.022(4) 0.028(4)
C142 0.038(5) 0.081(5) 0.088(5) 0.031(4) 0.020(4) 0.015(4)
C143 0.040(5) 0.088(6) 0.090(6) 0.035(5) 0.024(4) 0.020(4)
C144 0.052(5) 0.088(6) 0.103(6) 0.039(5) 0.025(5) 0.024(5)
C145 0.048(5) 0.084(6) 0.097(6) 0.035(5) 0.023(5) 0.025(5)
C146 0.048(5) 0.087(6) 0.094(6) 0.032(5) 0.023(5) 0.021(5)
C147 0.041(5) 0.083(6) 0.090(6) 0.032(5) 0.023(4) 0.018(4)
C148 0.030(4) 0.092(5) 0.046(4) 0.030(4) 0.013(4) 0.016(4)
C149 0.029(4) 0.083(5) 0.061(5) 0.028(4) 0.016(4) 0.014(4)
C150 0.037(4) 0.083(5) 0.069(5) 0.031(4) 0.018(4) 0.011(4)
C151 0.049(5) 0.088(5) 0.096(5) 0.029(5) 0.013(4) 0.000(4)
C152 0.060(6) 0.098(6) 0.106(6) 0.039(5) 0.011(5) 0.017(5)
C153 0.084(6) 0.100(6) 0.119(6) 0.036(5) 0.023(5) 0.016(5)
C154 0.078(6) 0.096(6) 0.105(6) 0.046(5) 0.025(5) 0.010(5)
C155 0.074(6) 0.100(7) 0.099(6) 0.036(5) 0.019(5) 0.005(5)
C156 0.060(5) 0.091(6) 0.087(6) 0.036(5) 0.019(5) 0.000(5)
C157 0.047(5) 0.088(5) 0.068(5) 0.027(4) 0.030(4) 0.028(4)
C158 0.063(5) 0.092(6) 0.084(6) 0.035(5) 0.011(5) 0.026(5)
C159 0.074(6) 0.095(6) 0.093(6) 0.031(5) 0.011(5) 0.035(5)
C160 0.074(6) 0.095(6) 0.095(6) 0.035(5) 0.016(5) 0.028(5)
C161 0.072(6) 0.098(6) 0.100(6) 0.031(5) 0.017(5) 0.031(5)
C162 0.064(5) 0.088(6) 0.077(5) 0.027(5) 0.018(5) 0.037(5)
C163 0.042(5) 0.093(5) 0.077(5) 0.035(4) 0.016(4) 0.032(4)
C164 0.053(5) 0.090(6) 0.093(6) 0.026(5) 0.019(5) 0.031(5)
C165 0.054(5) 0.092(6) 0.095(6) 0.028(5) 0.025(5) 0.030(5)
C166 0.064(6) 0.093(6) 0.086(6) 0.039(5) 0.019(5) 0.033(5)
C167 0.070(5) 0.103(6) 0.095(6) 0.044(5) 0.007(5) 0.031(5)
C168 0.064(5) 0.107(6) 0.092(6) 0.040(5) 0.006(5) 0.023(5)
N1 0.035(4) 0.079(5) 0.065(5) 0.024(4) 0.001(4) 0.032(4)
N2 0.028(4) 0.077(5) 0.073(5) 0.024(4) 0.009(4) 0.031(4)
N3 0.029(4) 0.076(5) 0.068(5) 0.025(4) 0.004(4) 0.022(4)
N4 0.042(5) 0.088(5) 0.074(5) 0.023(4) 0.009(4) 0.038(4)
N5 0.023(4) 0.074(5) 0.070(5) 0.026(4) 0.011(4) 0.019(4)
N6 0.029(4) 0.084(5) 0.077(5) 0.023(4) 0.008(4) 0.028(4)
N7 0.031(4) 0.083(5) 0.051(4) 0.028(4) 0.013(4) 0.023(4)
N8 0.024(4) 0.083(5) 0.053(4) 0.024(4) 0.014(4) 0.020(4)
N9 0.020(4) 0.089(5) 0.055(5) 0.027(4) 0.004(4) 0.023(4)
N10 0.028(4) 0.087(5) 0.059(5) 0.026(4) 0.012(4) 0.017(4)
N11 0.028(4) 0.086(5) 0.057(4) 0.022(4) 0.011(4) 0.029(4)
N12 0.024(4) 0.082(5) 0.060(4) 0.031(4) 0.012(4) 0.024(4)
N13 0.022(4) 0.090(5) 0.063(4) 0.027(4) 0.011(4) 0.033(4)
N14 0.019(4) 0.097(5) 0.057(4) 0.025(4) 0.020(4) 0.035(4)
N15 0.022(4) 0.095(5) 0.062(5) 0.028(4) 0.022(4) 0.027(4)
N16 0.035(4) 0.105(5) 0.068(5) 0.032(4) 0.022(4) 0.044(4)
N17 0.021(4) 0.088(5) 0.065(5) 0.023(4) 0.015(4) 0.031(4)
N18 0.025(4) 0.100(5) 0.067(5) 0.022(4) 0.006(4) 0.034(4)
N19 0.031(4) 0.090(5) 0.054(5) 0.026(4) 0.010(4) 0.026(4)
N20 0.023(4) 0.077(5) 0.047(4) 0.023(4) 0.008(3) 0.024(4)
N21 0.026(4) 0.085(5) 0.049(4) 0.020(4) 0.014(3) 0.033(4)
N22 0.037(4) 0.091(5) 0.065(5) 0.024(4) 0.022(4) 0.028(4)
N23 0.024(4) 0.089(5) 0.056(4) 0.027(4) 0.017(4) 0.032(4)
N24 0.028(4) 0.075(5) 0.047(4) 0.023(4) 0.018(3) 0.023(4)
N25 0.026(4) 0.099(5) 0.051(4) 0.028(4) 0.017(4) 0.027(4)
N26 0.022(4) 0.078(5) 0.062(4) 0.023(4) 0.007(4) 0.024(4)
N27 0.025(4) 0.101(5) 0.050(4) 0.021(4) 0.014(4) 0.034(4)
N28 0.045(4) 0.104(6) 0.061(5) 0.020(4) 0.025(4) 0.038(4)
N29 0.027(4) 0.092(5) 0.057(4) 0.027(4) 0.017(3) 0.035(4)
N30 0.022(4) 0.085(5) 0.060(4) 0.020(4) 0.015(4) 0.029(4)
N31 0.039(4) 0.087(5) 0.075(5) 0.033(4) 0.016(4) 0.024(4)
N32 0.038(4) 0.086(5) 0.073(5) 0.026(4) 0.019(4) 0.029(4)
N33 0.036(4) 0.089(5) 0.063(5) 0.030(4) 0.020(4) 0.030(4)
N34 0.044(5) 0.086(5) 0.061(5) 0.030(4) 0.013(4) 0.020(4)
N35 0.043(4) 0.086(5) 0.089(5) 0.028(4) 0.033(4) 0.026(4)
N36 0.043(4) 0.087(5) 0.091(5) 0.030(4) 0.021(4) 0.029(4)
N37 0.038(4) 0.076(5) 0.070(5) 0.021(4) 0.011(4) 0.001(4)
N38 0.035(4) 0.069(5) 0.077(5) 0.026(4) 0.019(4) 0.002(4)
N39 0.039(4) 0.079(5) 0.071(5) 0.027(4) 0.025(4) 0.005(4)
N40 0.046(5) 0.083(5) 0.065(5) 0.023(4) 0.025(4) 0.005(4)
N41 0.034(4) 0.076(5) 0.086(5) 0.027(4) 0.018(4) 0.006(4)
N42 0.033(4) 0.079(5) 0.073(5) 0.027(4) 0.024(4) 0.010(4)
N43 0.031(4) 0.082(5) 0.067(5) 0.037(4) 0.019(4) 0.009(4)
N44 0.030(4) 0.087(5) 0.058(4) 0.031(4) 0.014(4) 0.014(4)
N45 0.026(4) 0.083(5) 0.057(4) 0.028(4) 0.015(4) 0.010(4)
N46 0.030(4) 0.086(5) 0.084(5) 0.028(4) 0.018(4) 0.009(4)
N47 0.030(4) 0.087(5) 0.071(5) 0.028(4) 0.022(4) 0.012(4)
N48 0.031(4) 0.088(5) 0.053(4) 0.031(4) 0.020(4) 0.022(4)

loop_
_atom_type_symbol
_atom_type_description
_atom_type_scat_dispersion_real
_atom_type_scat_dispersion_imag
_atom_type_scat_source
C C 0.0033 0.0016 'International Tables Vol C Tables 4.2.6.8 and 6.1.1.4'
H H 0.0000 0.0000 'International Tables Vol C Tables 4.2.6.8 and 6.1.1.4'
N N 0.0061 0.0033 'International Tables Vol C Tables 4.2.6.8 and 6.1.1.4'

loop_
_geom_angle_atom_site_label_1
_geom_angle_atom_site_label_2
_geom_angle_atom_site_label_3
_geom_angle
N2 C1 N1 127.8(13)
N2 C1 N5 117.3(14)
N1 C1 N5 114.9(12)
N2 C2 N3 128.2(13)
N2 C2 N6 119.3(15)
N3 C2 N6 112.4(13)
N3 C3 N1 128.6(15)
N3 C3 N4 119.6(13)
N1 C3 N4 111.3(12)
C5 C4 C9 120.0
C5 C4 N4 125.4(9)
C9 C4 N4 114.5(9)
C4 C5 C6 120.0
C4 C5 H5 120.0
C6 C5 H5 120.0
C7 C6 C5 120.0
C7 C6 H6 120.0
C5 C6 H6 120.0
C6 C7 C8 120.0
C6 C7 H7 120.0
C8 C7 H7 120.0
C7 C8 C9 120.0
C7 C8 H8 120.0
C9 C8 H8 120.0
C8 C9 C4 120.0
C8 C9 H9 120.0
C4 C9 H9 120.0
C11 C10 C15 120.0
C11 C10 N5 124.4(8)
C15 C10 N5 115.6(8)
C12 C11 C10 120.0
C12 C11 H11 120.0
C10 C11 H11 120.0
C11 C12 C13 120.0
C11 C12 H12 120.0
C13 C12 H12 120.0
C14 C13 C12 120.0
C14 C13 H13 120.0
C12 C13 H13 120.0
C13 C14 C15 120.0
C13 C14 H14 120.0
C15 C14 H14 120.0
C14 C15 C10 120.0
C14 C15 H15 120.0
C10 C15 H15 120.0
C17 C16 C21 120.0
C17 C16 N6 115.9(8)
C21 C16 N6 124.0(8)
C18 C17 C16 120.0
C18 C17 H17 120.0
C16 C17 H17 120.0
C17 C18 C19 120.0
C17 C18 H18 120.0
C19 C18 H18 120.0
C20 C19 C18 120.0
C20 C19 H19 120.0
C18 C19 H19 120.0
C21 C20 C19 120.0
C21 C20 H20 120.0
C19 C20 H20 120.0
C20 C21 C16 120.0
C20 C21 H21 120.0
C16 C21 H21 120.0
N7 C22 N8 128.6(12)
N7 C22 N11 114.9(11)
N8 C22 N11 116.2(12)
N9 C23 N8 128.5(11)
N9 C23 N12 115.1(11)
N8 C23 N12 115.6(12)
N10 C24 N7 117.9(11)
N10 C24 N9 116.9(11)
N7 C24 N9 124.7(13)
C26 C25 C30 120.0
C26 C25 N10 118.8(9)
C30 C25 N10 121.2(9)
C27 C26 C25 120.0
C27 C26 H26 120.0
C25 C26 H26 120.0
C28 C27 C26 120.0
C28 C27 H27 120.0
C26 C27 H27 120.0
C27 C28 C29 120.0
C27 C28 H28 120.0
C29 C28 H28 120.0
C30 C29 C28 120.0
C30 C29 H29 120.0
C28 C29 H29 120.0
C29 C30 C25 120.0
C29 C30 H30 120.0
C25 C30 H30 120.0
C32 C31 C36 120.0
C32 C31 N11 117.4(6)
C36 C31 N11 122.6(6)
C31 C32 C33 120.0
C31 C32 H32 120.0
C33 C32 H32 120.0
C34 C33 C32 120.0
C34 C33 H33 120.0
C32 C33 H33 120.0
C33 C34 C35 120.0
C33 C34 H34 120.0
C35 C34 H34 120.0
C36 C35 C34 120.0
C36 C35 H35 120.0
C34 C35 H35 120.0
C35 C36 C31 120.0
C35 C36 H36 120.0
C31 C36 H36 120.0
C38 C37 C42 120.0
C38 C37 N12 122.0(6)
C42 C37 N12 118.0(6)
C39 C38 C37 120.0
C39 C38 H38 120.0
C37 C38 H38 120.0
C38 C39 C40 120.0
C38 C39 H39 120.0
C40 C39 H39 120.0
C41 C40 C39 120.0
C41 C40 H40 120.0
C39 C40 H40 120.0
C40 C41 C42 120.0
C40 C41 H41 120.0
C42 C41 H41 120.0
C41 C42 C37 120.0
C41 C42 H42 120.0
C37 C42 H42 120.0
N14 C43 N17 118.4(14)
N14 C43 N13 123.1(13)
N17 C43 N13 118.3(12)
N14 C44 N18 120.7(15)
N14 C44 N15 126.2(12)
N18 C44 N15 112.8(13)
N13 C45 N15 125.7(15)
N13 C45 N16 115.8(12)
N15 C45 N16 118.4(13)
C47 C46 C51 120.0
C47 C46 N16 121.2(9)
C51 C46 N16 118.8(9)
C46 C47 C48 120.0
C46 C47 H47 120.0
C48 C47 H47 120.0
C49 C48 C47 120.0
C49 C48 H48 120.0
C47 C48 H48 120.0
C48 C49 C50 120.0
C48 C49 H49 120.0
C50 C49 H49 120.0
C49 C50 C51 120.0
C49 C50 H50 120.0
C51 C50 H50 120.0
C50 C51 C46 120.0
C50 C51 H51 120.0
C46 C51 H51 120.0
N17 C52 C53 122.8(8)
N17 C52 C57 117.0(8)
C53 C52 C57 120.0
C54 C53 C52 120.0
C54 C53 H53 120.0
C52 C53 H53 120.0
C53 C54 C55 120.0
C53 C54 H54 120.0
C55 C54 H54 120.0
C56 C55 C54 120.0
C56 C55 H55 120.0
C54 C55 H55 120.0
C57 C56 C55 120.0
C57 C56 H56 120.0
C55 C56 H56 120.0
C56 C57 C52 120.0
C56 C57 H57 120.0
C52 C57 H57 120.0
C59 C58 C63 120.0
C59 C58 N18 115.9(8)
C63 C58 N18 123.7(8)
C58 C59 C60 120.0
C58 C59 H59 120.0
C60 C59 H59 120.0
C59 C60 C61 120.0
C59 C60 H60 120.0
C61 C60 H60 120.0
C62 C61 C60 120.0
C62 C61 H61 120.0
C60 C61 H61 120.0
C61 C62 C63 120.0
C61 C62 H62 120.0
C63 C62 H62 120.0
C62 C63 C58 120.0
C62 C63 H63 120.0
C58 C63 H63 120.0
N23 C64 N19 117.8(11)
N23 C64 N20 122.7(13)
N19 C64 N20 119.4(11)
N20 C65 N24 123.4(13)
N20 C65 N21 123.4(11)
N24 C65 N21 113.1(11)
N22 C66 N19 117.4(12)
N22 C66 N21 117.8(12)
N19 C66 N21 124.8(13)
N22 C67 C68 114.3(9)
N22 C67 C72 125.5(9)
C68 C67 C72 120.0
C67 C68 C69 120.0
C67 C68 H68 120.0
C69 C68 H68 120.0
C68 C69 C70 120.0
C68 C69 H69 120.0
C70 C69 H69 120.0
C71 C70 C69 120.0
C71 C70 H70 120.0
C69 C70 H70 120.0
C72 C71 C70 120.0
C72 C71 H71 120.0
C70 C71 H71 120.0
C71 C72 C67 120.0
C71 C72 H72 120.0
C67 C72 H72 120.0
N23 C73 C74 116.4(7)
N23 C73 C78 123.6(7)
C74 C73 C78 120.0
C73 C74 C75 120.0
C73 C74 H74 120.0
C75 C74 H74 120.0
C76 C75 C74 120.0
C76 C75 H75 120.0
C74 C75 H75 120.0
C75 C76 C77 120.0
C75 C76 H76 120.0
C77 C76 H76 120.0
C78 C77 C76 120.0
C78 C77 H77 120.0
C76 C77 H77 120.0
C77 C78 C73 120.0
C77 C78 H78 120.0
C73 C78 H78 120.0
N24 C79 C80 120.1(7)
N24 C79 C84 119.9(7)
C80 C79 C84 120.0
C81 C80 C79 120.0
C81 C80 H80 120.0
C79 C80 H80 120.0
C80 C81 C82 120.0
C80 C81 H81 120.0
C82 C81 H81 120.0
C83 C82 C81 120.0
C83 C82 H82 120.0
C81 C82 H82 120.0
C82 C83 C84 120.0
C82 C83 H83 120.0
C84 C83 H83 120.0
C83 C84 C79 120.0
C83 C84 H84 120.0
C79 C84 H84 120.0
N29 C85 N26 121.8(13)
N29 C85 N25 115.4(11)
N26 C85 N25 122.8(12)
N26 C86 N27 127.7(11)
N26 C86 N30 117.6(13)
N27 C86 N30 114.6(11)
N25 C87 N27 131.0(13)
N25 C87 N28 115.5(11)
N27 C87 N28 113.5(12)
C89 C88 C93 120.0
C89 C88 N28 121.9(9)
C93 C88 N28 118.1(9)
C90 C89 C88 120.0
C90 C89 H89 120.0
C88 C89 H89 120.0
C91 C90 C89 120.0
C91 C90 H90 120.0
C89 C90 H90 120.0
C92 C91 C90 120.0
C92 C91 H91 120.0
C90 C91 H91 120.0
C91 C92 C93 120.0
C91 C92 H92 120.0
C93 C92 H92 120.0
C92 C93 C88 120.0
C92 C93 H93 120.0
C88 C93 H93 120.0
C95 C94 C99 120.0
C95 C94 N29 116.4(7)
C99 C94 N29 123.5(7)
C94 C95 C96 120.0
C94 C95 H95 120.0
C96 C95 H95 120.0
C95 C96 C97 120.0
C95 C96 H96 120.0
C97 C96 H96 120.0
C98 C97 C96 120.0
C98 C97 H97 120.0
C96 C97 H97 120.0
C99 C98 C97 120.0
C99 C98 H98 120.0
C97 C98 H98 120.0
C98 C99 C94 120.0
C98 C99 H99 120.0
C94 C99 H99 120.0
C101 C100 C105 120.0
C101 C100 N30 122.9(7)
C105 C100 N30 117.1(7)
C100 C101 C102 120.0
C100 C101 H101 120.0
C102 C101 H101 120.0
C103 C102 C101 120.0
C103 C102 H102 120.0
C101 C102 H102 120.0
C102 C103 C104 120.0
C102 C103 H103 120.0
C104 C103 H103 120.0
C105 C104 C103 120.0
C105 C104 H104 120.0
C103 C104 H104 120.0
C104 C105 C100 120.0
C104 C105 H105 120.0
C100 C105 H105 120.0
N33 C106 N32 127.5(13)
N33 C106 N36 114.4(13)
N32 C106 N36 117.9(15)
N34 C107 N33 121.2(14)
N34 C107 N31 118.4(14)
N33 C107 N31 120.2(15)
N31 C108 N35 119.5(14)
N31 C108 N32 123.9(14)
N35 C108 N32 116.6(16)
N35 C109 C110 120.5(10)
N35 C109 C114 119.5(9)
C110 C109 C114 120.0
C109 C110 C111 120.0
C109 C110 H110 120.0
C111 C110 H110 120.0
C112 C111 C110 120.0
C112 C111 H111 120.0
C110 C111 H111 120.0
C111 C112 C113 120.0
C111 C112 H112 120.0
C113 C112 H112 120.0
C114 C113 C112 120.0
C114 C113 H113 120.0
C112 C113 H113 120.0
C113 C114 C109 120.0
C113 C114 H114 120.0
C109 C114 H114 120.0
N36 C115 C116 124.5(10)
N36 C115 C120 115.4(10)
C116 C115 C120 120.0
C117 C116 C115 120.0
C117 C116 H116 120.0
C115 C116 H116 120.0
C116 C117 C118 120.0
C116 C117 H117 120.0
C118 C117 H117 120.0
C117 C118 C119 120.0
C117 C118 H118 120.0
C119 C118 H118 120.0
C120 C119 C118 120.0
C120 C119 H119 120.0
C118 C119 H119 120.0
C119 C120 C115 120.0
C119 C120 H120 120.0
C115 C120 H120 120.0
N34 C121 C122 117.7(9)
N34 C121 C126 122.3(9)
C122 C121 C126 120.0
C123 C122 C121 120.0
C123 C122 H122 120.0
C121 C122 H122 120.0
C122 C123 C124 120.0
C122 C123 H123 120.0
C124 C123 H123 120.0
C123 C124 C125 120.0
C123 C124 H124 120.0
C125 C124 H124 120.0
C126 C125 C124 120.0
C126 C125 H125 120.0
C124 C125 H125 120.0
C125 C126 C121 120.0
C125 C126 H126 120.0
C121 C126 H126 120.0
N39 C127 N42 117.5(14)
N39 C127 N38 128.2(13)
N42 C127 N38 114.3(15)
N38 C128 N37 131.0(14)
N38 C128 N41 112.0(15)
N37 C128 N41 116.7(12)
N37 C129 N40 118.1(13)
N37 C129 N39 127.0(16)
N40 C129 N39 114.9(14)
C131 C130 C135 120.0
C131 C130 N40 110.1(10)
C135 C130 N40 129.6(10)
C130 C131 C132 120.0
C130 C131 H131 120.0
C132 C131 H131 120.0
C133 C132 C131 120.0
C133 C132 H132 120.0
C131 C132 H132 120.0
C132 C133 C134 120.0
C132 C133 H133 120.0
C134 C133 H133 120.0
C135 C134 C133 120.0
C135 C134 H134 120.0
C133 C134 H134 120.0
C134 C135 C130 120.0
C134 C135 H135 120.0
C130 C135 H135 120.0
C137 C136 C141 120.0
C137 C136 N42 123.0(8)
C141 C136 N42 117.0(8)
C138 C137 C136 120.0
C138 C137 H137 120.0
C136 C137 H137 120.0
C137 C138 C139 120.0
C137 C138 H138 120.0
C139 C138 H138 120.0
C140 C139 C138 120.0
C140 C139 H139 120.0
C138 C139 H139 120.0
C139 C140 C141 120.0
C139 C140 H140 120.0
C141 C140 H140 120.0
C140 C141 C136 120.0
C140 C141 H141 120.0
C136 C141 H141 120.0
C143 C142 C147 120.0
C143 C142 N41 115.9(8)
C147 C142 N41 124.0(8)
C144 C143 C142 120.0
C144 C143 H143 120.0
C142 C143 H143 120.0
C145 C144 C143 120.0
C145 C144 H144 120.0
C143 C144 H144 120.0
C144 C145 C146 120.0
C144 C145 H145 120.0
C146 C145 H145 120.0
C145 C146 C147 120.0
C145 C146 H146 120.0
C147 C146 H146 120.0
C146 C147 C142 120.0
C146 C147 H147 120.0
C142 C147 H147 120.0
N45 C148 N44 131.1(13)
N45 C148 N48 116.2(13)
N44 C148 N48 112.6(14)
N43 C149 N47 115.9(13)
N43 C149 N44 127.3(13)
N47 C149 N44 116.8(15)
N43 C150 N46 113.5(13)
N43 C150 N45 130.8(16)
N46 C150 N45 115.6(13)
C152 C151 C156 120.0
C152 C151 N46 115.3(10)
C156 C151 N46 124.6(10)
C151 C152 C153 120.0
C151 C152 H152 120.0
C153 C152 H152 120.0
C152 C153 C154 120.0
C152 C153 H153 120.0
C154 C153 H153 120.0
C155 C154 C153 120.0
C155 C154 H154 120.0
C153 C154 H154 120.0
C154 C155 C156 120.0
C154 C155 H155 120.0
C156 C155 H155 120.0
C155 C156 C151 120.0
C155 C156 H156 120.0
C151 C156 H156 120.0
N48 C157 C158 115.7(9)
N48 C157 C162 124.2(9)
C158 C157 C162 120.0
C159 C158 C157 120.0
C159 C158 H158 120.0
C157 C158 H158 120.0
C160 C159 C158 120.0
C160 C159 H159 120.0
C158 C159 H159 120.0
C159 C160 C161 120.0
C159 C160 H160 120.0
C161 C160 H160 120.0
C160 C161 C162 120.0
C160 C161 H161 120.0
C162 C161 H161 120.0
C161 C162 C157 120.0
C161 C162 H162 120.0
C157 C162 H162 120.0
C164 C163 C168 120.0
C164 C163 N47 123.4(8)
C168 C163 N47 116.6(8)
C165 C164 C163 120.0
C165 C164 H164 120.0
C163 C164 H164 120.0
C166 C165 C164 120.0
C166 C165 H165 120.0
C164 C165 H165 120.0
C167 C166 C165 120.0
C167 C166 H166 120.0
C165 C166 H166 120.0
C166 C167 C168 120.0
C166 C167 H167 120.0
C168 C167 H167 120.0
C167 C168 C163 120.0
C167 C168 H168 120.0
C163 C168 H168 120.0
C3 N1 C1 110.8(12)
C1 N2 C2 113.0(13)
C2 N3 C3 110.6(12)
C4 N4 C3 130.5(11)
C4 N4 H4 114.8
C3 N4 H4 114.8
C1 N5 C10 128.6(11)
C1 N5 H5A 115.7
C10 N5 H5A 115.7
C2 N6 C16 126.6(12)
C2 N6 H6A 116.7
C16 N6 H6A 116.7
C22 N7 C24 114.4(11)
C23 N8 C22 110.7(11)
C23 N9 C24 112.2(11)
C24 N10 C25 126.8(10)
C24 N10 H10 116.6
C25 N10 H10 116.6
C22 N11 C31 131.8(10)
C22 N11 H11A 114.1
C31 N11 H11A 114.1
C23 N12 C37 128.7(10)
C23 N12 H12A 115.6
C37 N12 H12A 115.6
C45 N13 C43 115.6(12)
C44 N14 C43 115.7(13)
C44 N15 C45 113.4(12)
C45 N16 C46 130.0(11)
C45 N16 H16 115.0
C46 N16 H16 115.0
C52 N17 C43 131.5(11)
C52 N17 H17A 114.2
C43 N17 H17A 114.2
C44 N18 C58 125.4(11)
C44 N18 H18A 117.3
C58 N18 H18A 117.3
C66 N19 C64 118.5(11)
C65 N20 C64 119.7(12)
C65 N21 C66 113.9(11)
C66 N22 C67 123.7(10)
C66 N22 H22 118.1
C67 N22 H22 118.1
C64 N23 C73 129.9(11)
C64 N23 H23 115.0
C73 N23 H23 115.0
C65 N24 C79 126.5(10)
C65 N24 H24 116.8
C79 N24 H24 116.8
C87 N25 C85 113.0(10)
C86 N26 C85 115.6(12)
C87 N27 C86 109.7(11)
C87 N28 C88 124.3(10)
C87 N28 H28A 117.8
C88 N28 H28A 117.9
C85 N29 C94 131.2(10)
C85 N29 H29A 114.4
C94 N29 H29A 114.4
C86 N30 C100 127.3(10)
C86 N30 H30A 116.3
C100 N30 H30A 116.3
C108 N31 C107 118.9(13)
C106 N32 C108 112.9(14)
C106 N33 C107 116.5(13)
C107 N34 C121 133.7(12)
C107 N34 H34A 113.2
C121 N34 H34A 113.2
C108 N35 C109 132.5(13)
C108 N35 H35A 113.7
C109 N35 H35A 113.7
C106 N36 C115 126.3(13)
C106 N36 H36A 116.8
C115 N36 H36A 116.8
C129 N37 C128 111.9(13)
C128 N38 C127 107.5(13)
C127 N39 C129 114.0(14)
C129 N40 C130 128.1(11)
C129 N40 H40A 116.0
C130 N40 H40A 116.0
C142 N41 C128 133.5(11)
C142 N41 H41A 113.2
C128 N41 H41A 113.2
C127 N42 C136 129.0(12)
C127 N42 H42A 115.5
C136 N42 H42A 115.5
C149 N43 C150 111.2(13)
C148 N44 C149 110.0(13)
C148 N45 C150 109.4(12)
C150 N46 C151 128.5(11)
C150 N46 H46 115.8
C151 N46 H46 115.8
C149 N47 C163 130.1(12)
C149 N47 H47A 115.0
C163 N47 H47A 115.0
C157 N48 C148 130.1(11)
C157 N48 H48A 115.0
C148 N48 H48A 115.0

loop_
_geom_bond_atom_site_label_1
_geom_bond_atom_site_label_2
_geom_bond_distance
C1 N2 1.320(15)
C1 N1 1.345(16)
C1 N5 1.391(15)
C2 N2 1.318(16)
C2 N3 1.333(16)
C2 N6 1.388(15)
C3 N3 1.351(15)
C3 N1 1.326(15)
C3 N4 1.400(16)
C4 C5 1.39
C4 C9 1.39
C4 N4 1.393(12)
C5 C6 1.39
C5 H5 0.95
C6 C7 1.39
C6 H6 0.95
C7 C8 1.39
C7 H7 0.95
C8 C9 1.39
C8 H8 0.95
C9 H9 0.95
C10 C11 1.39
C10 C15 1.39
C10 N5 1.388(12)
C11 C12 1.39
C11 H11 0.95
C12 C13 1.39
C12 H12 0.95
C13 C14 1.39
C13 H13 0.95
C14 C15 1.39
C14 H14 0.95
C15 H15 0.95
C16 C17 1.39
C16 C21 1.39
C16 N6 1.418(13)
C17 C18 1.39
C17 H17 0.95
C18 C19 1.39
C18 H18 0.95
C19 C20 1.39
C19 H19 0.95
C20 C21 1.39
C20 H20 0.95
C21 H21 0.95
C22 N7 1.254(15)
C22 N8 1.357(14)
C22 N11 1.381(14)
C23 N9 1.296(15)
C23 N8 1.345(14)
C23 N12 1.400(14)
C24 N10 1.331(15)
C24 N7 1.358(14)
C24 N9 1.364(14)
C25 C26 1.39
C25 C30 1.39
C25 N10 1.412(11)
C26 C27 1.39
C26 H26 0.95
C27 C28 1.39
C27 H27 0.95
C28 C29 1.39
C28 H28 0.95
C29 C30 1.39
C29 H29 0.95
C30 H30 0.95
C31 C32 1.39
C31 C36 1.39
C31 N11 1.399(11)
C32 C33 1.39
C32 H32 0.95
C33 C34 1.39
C33 H33 0.95
C34 C35 1.39
C34 H34 0.95
C35 C36 1.39
C35 H35 0.95
C36 H36 0.95
C37 C38 1.39
C37 C42 1.39
C37 N12 1.401(11)
C38 C39 1.39
C38 H38 0.95
C39 C40 1.39
C39 H39 0.95
C40 C41 1.39
C40 H40 0.95
C41 C42 1.39
C41 H41 0.95
C42 H42 0.95
C43 N14 1.355(15)
C43 N17 1.361(15)
C43 N13 1.371(16)
C44 N14 1.331(16)
C44 N18 1.350(14)
C44 N15 1.366(16)
C45 N13 1.344(15)
C45 N15 1.347(15)
C45 N16 1.353(16)
C46 C47 1.39
C46 C51 1.39
C46 N16 1.461(12)
C47 C48 1.39
C47 H47 0.95
C48 C49 1.39
C48 H48 0.95
C49 C50 1.39
C49 H49 0.95
C50 C51 1.39
C50 H50 0.95
C51 H51 0.95
C52 N17 1.361(12)
C52 C53 1.39
C52 C57 1.39
C53 C54 1.39
C53 H53 0.95
C54 C55 1.39
C54 H54 0.95
C55 C56 1.39
C55 H55 0.95
C56 C57 1.39
C56 H56 0.95
C57 H57 0.95
C58 C59 1.39
C58 C63 1.39
C58 N18 1.428(12)
C59 C60 1.39
C59 H59 0.95
C60 C61 1.39
C60 H60 0.95
C61 C62 1.39
C61 H61 0.95
C62 C63 1.39
C62 H62 0.95
C63 H63 0.95
C64 N23 1.311(14)
C64 N19 1.338(15)
C64 N20 1.373(14)
C65 N20 1.285(14)
C65 N24 1.340(13)
C65 N21 1.377(15)
C66 N22 1.301(15)
C66 N19 1.312(14)
C66 N21 1.356(14)
C67 N22 1.382(11)
C67 C68 1.39
C67 C72 1.39
C68 C69 1.39
C68 H68 0.95
C69 C70 1.39
C69 H69 0.95
C70 C71 1.39
C70 H70 0.95
C71 C72 1.39
C71 H71 0.95
C72 H72 0.95
C73 N23 1.364(12)
C73 C74 1.39
C73 C78 1.39
C74 C75 1.39
C74 H74 0.95
C75 C76 1.39
C75 H75 0.95
C76 C77 1.39
C76 H76 0.95
C77 C78 1.39
C77 H77 0.95
C78 H78 0.95
C79 N24 1.382(10)
C79 C80 1.39
C79 C84 1.39
C80 C81 1.39
C80 H80 0.95
C81 C82 1.39
C81 H81 0.95
C82 C83 1.39
C82 H82 0.95
C83 C84 1.39
C83 H83 0.95
C84 H84 0.95
C85 N29 1.319(14)
C85 N26 1.352(14)
C85 N25 1.371(15)
C86 N26 1.321(14)
C86 N27 1.348(15)
C86 N30 1.377(13)
C87 N25 1.307(15)
C87 N27 1.338(13)
C87 N28 1.403(16)
C88 C89 1.39
C88 C93 1.39
C88 N28 1.451(12)
C89 C90 1.39
C89 H89 0.95
C90 C91 1.39
C90 H90 0.95
C91 C92 1.39
C91 H91 0.95
C92 C93 1.39
C92 H92 0.95
C93 H93 0.95
C94 C95 1.39
C94 C99 1.39
C94 N29 1.416(11)
C95 C96 1.39
C95 H95 0.95
C96 C97 1.39
C96 H96 0.95
C97 C98 1.39
C97 H97 0.95
C98 C99 1.39
C98 H98 0.95
C99 H99 0.95
C100 C101 1.39
C100 C105 1.39
C100 N30 1.412(11)
C101 C102 1.39
C101 H101 0.95
C102 C103 1.39
C102 H102 0.95
C103 C104 1.39
C103 H103 0.95
C104 C105 1.39
C104 H104 0.95
C105 H105 0.95
C106 N33 1.323(17)
C106 N32 1.349(16)
C106 N36 1.373(15)
C107 N34 1.265(16)
C107 N33 1.371(16)
C107 N31 1.367(16)
C108 N31 1.329(17)
C108 N35 1.338(16)
C108 N32 1.379(16)
C109 N35 1.359(13)
C109 C110 1.39
C109 C114 1.39
C110 C111 1.39
C110 H110 0.95
C111 C112 1.39
C111 H111 0.95
C112 C113 1.39
C112 H112 0.95
C113 C114 1.39
C113 H113 0.95
C114 H114 0.95
C115 N36 1.389(13)
C115 C116 1.39
C115 C120 1.39
C116 C117 1.39
C116 H116 0.95
C117 C118 1.39
C117 H117 0.95
C118 C119 1.39
C118 H118 0.95
C119 C120 1.39
C119 H119 0.95
C120 H120 0.95
C121 N34 1.368(13)
C121 C122 1.39
C121 C126 1.39
C122 C123 1.39
C122 H122 0.95
C123 C124 1.39
C123 H123 0.95
C124 C125 1.39
C124 H124 0.95
C125 C126 1.39
C125 H125 0.95
C126 H126 0.95
C127 N39 1.292(18)
C127 N42 1.372(15)
C127 N38 1.404(17)
C128 N38 1.356(15)
C128 N37 1.334(17)
C128 N41 1.439(16)
C129 N37 1.306(16)
C129 N40 1.354(17)
C129 N39 1.359(15)
C130 C131 1.39
C130 C135 1.39
C130 N40 1.437(13)
C131 C132 1.39
C131 H131 0.95
C132 C133 1.39
C132 H132 0.95
C133 C134 1.39
C133 H133 0.95
C134 C135 1.39
C134 H134 0.95
C135 H135 0.95
C136 C137 1.39
C136 C141 1.39
C136 N42 1.443(12)
C137 C138 1.39
C137 H137 0.95
C138 C139 1.39
C138 H138 0.95
C139 C140 1.39
C139 H139 0.95
C140 C141 1.39
C140 H140 0.95
C141 H141 0.95
C142 C143 1.39
C142 C147 1.39
C142 N41 1.397(14)
C143 C144 1.39
C143 H143 0.95
C144 C145 1.39
C144 H144 0.95
C145 C146 1.39
C145 H145 0.95
C146 C147 1.39
C146 H146 0.95
C147 H147 0.95
C148 N45 1.303(17)
C148 N44 1.336(16)
C148 N48 1.416(15)
C149 N43 1.315(17)
C149 N47 1.347(15)
C149 N44 1.391(16)
C150 N43 1.324(15)
C150 N46 1.340(17)
C150 N45 1.343(15)
C151 C152 1.39
C151 C156 1.39
C151 N46 1.422(12)
C152 C153 1.39
C152 H152 0.95
C153 C154 1.39
C153 H153 0.95
C154 C155 1.39
C154 H154 0.95
C155 C156 1.39
C155 H155 0.95
C156 H156 0.95
C157 N48 1.383(12)
C157 C158 1.39
C157 C162 1.39
C158 C159 1.39
C158 H158 0.95
C159 C160 1.39
C159 H159 0.95
C160 C161 1.39
C160 H160 0.95
C161 C162 1.39
C161 H161 0.95
C162 H162 0.95
C163 C164 1.39
C163 C168 1.39
C163 N47 1.413(13)
C164 C165 1.39
C164 H164 0.95
C165 C166 1.39
C165 H165 0.95
C166 C167 1.39
C166 H166 0.95
C167 C168 1.39
C167 H167 0.95
C168 H168 0.95
N4 H4 0.88
N5 H5A 0.88
N6 H6A 0.88
N10 H10 0.88
N11 H11A 0.88
N12 H12A 0.88
N16 H16 0.88
N17 H17A 0.88
N18 H18A 0.88
N22 H22 0.88
N23 H23 0.88
N24 H24 0.88
N28 H28A 0.88
N29 H29A 0.88
N30 H30A 0.88
N34 H34A 0.88
N35 H35A 0.88
N36 H36A 0.88
N40 H40A 0.88
N41 H41A 0.88
N42 H42A 0.88
N46 H46 0.88
N47 H47A 0.88
N48 H48A 0.88
